data_1554317
loop_
_publ_author_name
'Jiang, Bo'
'Wei, Yin'
'Shi, Min'

_publ_section_title
;
 Gold- and silver-catalyzed intramolecular annulation and rearrangement of
 aniline-linked 1,6-enynes containing methylenecyclopropanes
;
_journal_issue 13
_journal_name_full 'Organic Chemistry Frontiers'
_journal_page_first 2091
_journal_paper_doi 10.1039/C8QO00358K
_journal_volume 5
_journal_year 2018
_chemical_formula_sum 'C23 H20 Br N O2 S'
_chemical_formula_weight 454.37
_space_group_crystal_system triclinic
_space_group_IT_number 2
_space_group_name_Hall '-P 1'
_space_group_name_H-M_alt 'P -1'
_atom_sites_solution_hydrogens mixed
_audit_creation_method SHELXL-2013
_audit_update_record
;
2017-03-03 deposited with the CCDC.
2018-05-21 downloaded from the CCDC.
;
_cell_angle_alpha 82.045(4)
_cell_angle_beta 86.428(5)
_cell_angle_gamma 81.212(5)
_cell_formula_units_Z 4
_cell_length_a 10.0726(19)
_cell_length_b 10.735(2)
_cell_length_c 19.604(4)
_cell_measurement_reflns_used 1106
_cell_measurement_temperature 293(2)
_cell_measurement_theta_max 37.303
_cell_measurement_theta_min 4.523
_cell_volume 2072.9(7)
_computing_cell_refinement 'Bruker SMART'
_computing_data_collection 'Bruker SMART'
_computing_data_reduction 'Bruker SHELXTL'
_computing_molecular_graphics 'Bruker SHELXTL'
_computing_publication_material 'Bruker SHELXTL'
_computing_structure_refinement 'SHELXL-2013 (Sheldrick, 2013)'
_computing_structure_solution 'Bruker SHELXTL'
_diffrn_ambient_temperature 293(2)
_diffrn_measured_fraction_theta_full 0.968
_diffrn_measured_fraction_theta_max 0.997
_diffrn_measurement_device_type 'CCD area detector'
_diffrn_measurement_method 'phi and omega scans'
_diffrn_radiation_type MoK\a
_diffrn_radiation_wavelength 0.71073
_diffrn_reflns_av_R_equivalents 0.0399
_diffrn_reflns_av_unetI/netI 0.1029
_diffrn_reflns_Laue_measured_fraction_full 0.968
_diffrn_reflns_Laue_measured_fraction_max 0.997
_diffrn_reflns_limit_h_max 11
_diffrn_reflns_limit_h_min -9
_diffrn_reflns_limit_k_max 12
_diffrn_reflns_limit_k_min -12
_diffrn_reflns_limit_l_max 23
_diffrn_reflns_limit_l_min -22
_diffrn_reflns_number 11488
_diffrn_reflns_point_group_measured_fraction_full 0.968
_diffrn_reflns_point_group_measured_fraction_max 0.997
_diffrn_reflns_theta_full 25.242
_diffrn_reflns_theta_max 25.000
_diffrn_reflns_theta_min 1.050
_exptl_absorpt_coefficient_mu 2.102
_exptl_absorpt_correction_T_max 0.7456
_exptl_absorpt_correction_T_min 0.6218
_exptl_absorpt_correction_type multi-scan
_exptl_absorpt_process_details sadabs
_exptl_crystal_colour colorless
_exptl_crystal_density_diffrn 1.456
_exptl_crystal_description prismatic
_exptl_crystal_F_000 928
_exptl_crystal_size_max 0.150
_exptl_crystal_size_mid 0.130
_exptl_crystal_size_min 0.090
_refine_diff_density_max 0.429
_refine_diff_density_min -0.405
_refine_diff_density_rms 0.066
_refine_ls_extinction_method none
_refine_ls_goodness_of_fit_ref 0.968
_refine_ls_hydrogen_treatment mixed
_refine_ls_matrix_type full
_refine_ls_number_parameters 515
_refine_ls_number_reflns 7263
_refine_ls_number_restraints 0
_refine_ls_restrained_S_all 0.968
_refine_ls_R_factor_all 0.1374
_refine_ls_R_factor_gt 0.0618
_refine_ls_shift/su_max 0.013
_refine_ls_shift/su_mean 0.000
_refine_ls_structure_factor_coef Fsqd
_refine_ls_weighting_details 'w=1/[\s^2^(Fo^2^)+(0.0592P)^2^] where P=(Fo^2^+2Fc^2^)/3'
_refine_ls_weighting_scheme calc
_refine_ls_wR_factor_gt 0.1248
_refine_ls_wR_factor_ref 0.1556
_reflns_Friedel_coverage 0.000
_reflns_number_gt 3721
_reflns_number_total 7263
_reflns_threshold_expression 'I > 2\s(I)'
_cod_data_source_file c8qo00358k2.cif
_cod_data_source_block cd17102
_cod_original_cell_volume 2073.0(7)
_cod_database_code 1554317
_shelx_space_group_comment
; 
The symmetry employed for this shelxl refinement is uniquely defined 
by the following loop, which should always be used as a source of 
symmetry information in preference to the above space-group names. 
They are only intended as comments. 
;
_shelx_estimated_absorpt_t_min 0.743
_shelx_estimated_absorpt_t_max 0.833
_shelxl_version_number 2013-4

loop_
_space_group_symop_operation_xyz
'x, y, z'
'-x, -y, -z'

loop_
_atom_site_label
_atom_site_type_symbol
_atom_site_fract_x
_atom_site_fract_y
_atom_site_fract_z
_atom_site_U_iso_or_equiv
_atom_site_adp_type
_atom_site_occupancy
_atom_site_site_symmetry_order
_atom_site_calc_flag
_atom_site_refinement_flags_posn
_atom_site_refinement_flags_adp
Br1 Br 0.53952(7) 1.14516(7) 0.33445(4) 0.0936(3) Uani 1 1 d . .
Br2 Br 0.98324(8) 0.58013(10) 1.15638(5) 0.1221(4) Uani 1 1 d . .
S1 S 0.95331(13) 0.04744(14) 0.88545(7) 0.0533(4) Uani 1 1 d . .
S2 S 0.42893(12) 0.50238(13) 0.61269(7) 0.0476(4) Uani 1 1 d . .
N1 N 0.8498(4) 0.1348(5) 0.9319(2) 0.0558(13) Uani 1 1 d . .
N2 N 0.3393(4) 0.6112(4) 0.5619(2) 0.0515(12) Uani 1 1 d . .
O1 O 0.9808(3) 0.1197(4) 0.82109(17) 0.0602(10) Uani 1 1 d . .
O2 O 1.0619(3) -0.0041(4) 0.92924(18) 0.0680(11) Uani 1 1 d . .
O3 O 0.5499(3) 0.4700(3) 0.57316(17) 0.0563(10) Uani 1 1 d . .
O4 O 0.4364(3) 0.5469(3) 0.67718(16) 0.0555(9) Uani 1 1 d . .
C1 C 0.7235(5) 0.2053(5) 0.9123(2) 0.0460(13) Uani 1 1 d . .
C2 C 0.6899(6) 0.2372(6) 0.8437(3) 0.0604(15) Uani 1 1 d . .
H2 H 0.7504 0.2102 0.8091 0.072 Uiso 1 1 calc R U
C3 C 0.5695(6) 0.3072(6) 0.8265(3) 0.0658(16) Uani 1 1 d . .
H3 H 0.5476 0.3261 0.7805 0.079 Uiso 1 1 calc R U
C4 C 0.4811(6) 0.3499(6) 0.8764(3) 0.0760(18) Uani 1 1 d . .
H4 H 0.3990 0.3982 0.8649 0.091 Uiso 1 1 calc R U
C5 C 0.5150(5) 0.3203(6) 0.9443(3) 0.0609(15) Uani 1 1 d . .
H5 H 0.4547 0.3507 0.9781 0.073 Uiso 1 1 calc R U
C6 C 0.6343(5) 0.2478(5) 0.9643(2) 0.0435(12) Uani 1 1 d . .
C7 C 0.6671(4) 0.2187(5) 1.0383(2) 0.0457(13) Uani 1 1 d . .
C8 C 0.6263(5) 0.1189(6) 1.0763(3) 0.0556(14) Uani 1 1 d . .
C9 C 0.5610(7) 0.0053(6) 1.0796(3) 0.085(2) Uani 1 1 d . .
H9A H 0.6078 -0.0657 1.0578 0.103 Uiso 1 1 calc R U
H9B H 0.4638 0.0168 1.0780 0.103 Uiso 1 1 calc R U
C10 C 0.6212(6) 0.0387(6) 1.1419(3) 0.0796(19) Uani 1 1 d . .
H10A H 0.5601 0.0700 1.1780 0.096 Uiso 1 1 calc R U
H10B H 0.7040 -0.0124 1.1578 0.096 Uiso 1 1 calc R U
C11 C 0.7434(5) 0.3048(5) 1.0669(2) 0.0489(13) Uani 1 1 d . .
C12 C 0.7772(6) 0.2871(7) 1.1355(3) 0.0793(19) Uani 1 1 d . .
H12 H 0.7509 0.2182 1.1645 0.095 Uiso 1 1 calc R U
C13 C 0.8480(7) 0.3671(8) 1.1620(3) 0.091(2) Uani 1 1 d . .
H13 H 0.8687 0.3528 1.2083 0.109 Uiso 1 1 calc R U
C14 C 0.8878(6) 0.4676(7) 1.1202(4) 0.0710(18) Uani 1 1 d . .
C15 C 0.8570(6) 0.4884(6) 1.0533(3) 0.0769(18) Uani 1 1 d . .
H15 H 0.8829 0.5583 1.0250 0.092 Uiso 1 1 calc R U
C16 C 0.7871(5) 0.4062(6) 1.0267(3) 0.0617(15) Uani 1 1 d . .
H16 H 0.7693 0.4204 0.9801 0.074 Uiso 1 1 calc R U
C17 C 0.8677(5) -0.0747(5) 0.8676(3) 0.0530(14) Uani 1 1 d . .
C18 C 0.8320(5) -0.0813(6) 0.8030(3) 0.0598(15) Uani 1 1 d . .
H18 H 0.8541 -0.0214 0.7668 0.072 Uiso 1 1 calc R U
C19 C 0.7626(6) -0.1772(6) 0.7908(3) 0.0723(17) Uani 1 1 d . .
H19 H 0.7395 -0.1815 0.7461 0.087 Uiso 1 1 calc R U
C20 C 0.7270(6) -0.2661(6) 0.8434(4) 0.0762(18) Uani 1 1 d . .
C21 C 0.7664(7) -0.2576(7) 0.9084(4) 0.092(2) Uani 1 1 d . .
H21 H 0.7453 -0.3177 0.9447 0.111 Uiso 1 1 calc R U
C22 C 0.8361(6) -0.1631(6) 0.9213(3) 0.0797(19) Uani 1 1 d . .
H22 H 0.8613 -0.1592 0.9658 0.096 Uiso 1 1 calc R U
C23 C 0.6502(7) -0.3687(6) 0.8314(4) 0.113(3) Uani 1 1 d . .
H23A H 0.5802 -0.3341 0.8001 0.170 Uiso 1 1 calc R U
H23B H 0.6111 -0.4036 0.8744 0.170 Uiso 1 1 calc R U
H23C H 0.7098 -0.4345 0.8119 0.170 Uiso 1 1 calc R U
C24 C 0.2069(5) 0.6723(5) 0.5764(2) 0.0448(12) Uani 1 1 d . .
C25 C 0.1533(5) 0.6702(5) 0.6435(3) 0.0630(16) Uani 1 1 d . .
H25 H 0.2033 0.6273 0.6802 0.076 Uiso 1 1 calc R U
C26 C 0.0264(6) 0.7318(6) 0.6550(3) 0.0707(18) Uani 1 1 d . .
H26 H -0.0111 0.7277 0.6997 0.085 Uiso 1 1 calc R U
C27 C -0.0457(6) 0.7989(6) 0.6021(3) 0.0752(18) Uani 1 1 d . .
H27 H -0.1311 0.8420 0.6107 0.090 Uiso 1 1 calc R U
C28 C 0.0077(5) 0.8027(6) 0.5366(3) 0.0671(17) Uani 1 1 d . .
H28 H -0.0420 0.8500 0.5009 0.081 Uiso 1 1 calc R U
C29 C 0.1338(5) 0.7383(5) 0.5211(2) 0.0470(13) Uani 1 1 d . .
C30 C 0.1860(4) 0.7383(5) 0.4486(2) 0.0437(12) Uani 1 1 d . .
C31 C 0.1490(5) 0.6570(5) 0.4116(3) 0.0495(13) Uani 1 1 d . .
C32 C 0.1537(6) 0.6037(6) 0.3476(3) 0.0714(17) Uani 1 1 d . .
H32A H 0.2372 0.5538 0.3338 0.086 Uiso 1 1 calc R U
H32B H 0.1028 0.6526 0.3099 0.086 Uiso 1 1 calc R U
C33 C 0.0765(6) 0.5509(6) 0.4106(3) 0.0774(18) Uani 1 1 d . .
H33A H -0.0209 0.5680 0.4109 0.093 Uiso 1 1 calc R U
H33B H 0.1134 0.4691 0.4348 0.093 Uiso 1 1 calc R U
C34 C 0.2745(5) 0.8338(5) 0.4211(2) 0.0439(12) Uani 1 1 d . .
C35 C 0.3065(5) 0.9204(5) 0.4608(3) 0.0498(13) Uani 1 1 d . .
H35 H 0.2738 0.9175 0.5063 0.060 Uiso 1 1 calc R U
C36 C 0.3858(5) 1.0112(5) 0.4349(3) 0.0552(14) Uani 1 1 d . .
H36 H 0.4054 1.0690 0.4626 0.066 Uiso 1 1 calc R U
C37 C 0.4351(5) 1.0161(5) 0.3689(3) 0.0570(14) Uani 1 1 d . .
C38 C 0.4088(6) 0.9299(6) 0.3278(3) 0.0651(16) Uani 1 1 d . .
H38 H 0.4442 0.9325 0.2827 0.078 Uiso 1 1 calc R U
C39 C 0.3298(5) 0.8402(5) 0.3541(3) 0.0574(15) Uani 1 1 d . .
H39 H 0.3125 0.7815 0.3262 0.069 Uiso 1 1 calc R U
C40 C 0.3424(4) 0.3701(5) 0.6278(2) 0.0452(13) Uani 1 1 d . .
C41 C 0.3336(5) 0.3008(6) 0.5742(3) 0.0597(15) Uani 1 1 d . .
H41 H 0.3747 0.3222 0.5312 0.072 Uiso 1 1 calc R U
C42 C 0.2630(5) 0.1998(6) 0.5858(3) 0.0634(16) Uani 1 1 d . .
H42 H 0.2569 0.1529 0.5499 0.076 Uiso 1 1 calc R U
C43 C 0.2001(5) 0.1652(6) 0.6492(3) 0.0592(15) Uani 1 1 d . .
C44 C 0.2110(5) 0.2372(6) 0.7011(3) 0.0630(16) Uani 1 1 d . .
H44 H 0.1699 0.2164 0.7441 0.076 Uiso 1 1 calc R U
C45 C 0.2815(5) 0.3392(5) 0.6906(3) 0.0551(14) Uani 1 1 d . .
H45 H 0.2874 0.3866 0.7263 0.066 Uiso 1 1 calc R U
C46 C 0.1194(6) 0.0578(6) 0.6604(3) 0.085(2) Uani 1 1 d . .
H46A H 0.1492 0.0008 0.7004 0.127 Uiso 1 1 calc R U
H46B H 0.1312 0.0129 0.6208 0.127 Uiso 1 1 calc R U
H46C H 0.0261 0.0906 0.6670 0.127 Uiso 1 1 calc R U
H1 H 0.860(5) 0.113(5) 0.972(2) 0.051(17) Uiso 1 1 d . .
H2A H 0.353(4) 0.596(4) 0.520(2) 0.040(14) Uiso 1 1 d . .

loop_
_atom_site_aniso_label
_atom_site_aniso_U_11
_atom_site_aniso_U_22
_atom_site_aniso_U_33
_atom_site_aniso_U_23
_atom_site_aniso_U_13
_atom_site_aniso_U_12
Br1 0.1069(6) 0.0927(6) 0.0890(5) 0.0046(4) -0.0037(4) -0.0549(5)
Br2 0.1110(7) 0.1536(9) 0.1275(7) -0.0822(7) -0.0020(5) -0.0451(6)
S1 0.0451(9) 0.0684(10) 0.0439(8) -0.0080(7) 0.0029(7) -0.0019(7)
S2 0.0386(8) 0.0560(9) 0.0438(8) 0.0027(6) -0.0045(6) 0.0001(6)
N1 0.052(3) 0.072(4) 0.038(3) -0.007(3) -0.007(2) 0.008(2)
N2 0.049(3) 0.066(3) 0.032(3) 0.005(2) 0.000(2) 0.007(2)
O1 0.059(2) 0.081(3) 0.043(2) -0.009(2) 0.0093(17) -0.021(2)
O2 0.044(2) 0.099(3) 0.056(2) -0.012(2) -0.0043(18) 0.010(2)
O3 0.034(2) 0.068(3) 0.059(2) 0.0030(19) 0.0040(17) 0.0053(17)
O4 0.057(2) 0.066(3) 0.043(2) -0.0007(18) -0.0121(16) -0.0095(18)
C1 0.044(3) 0.047(3) 0.046(3) -0.004(3) -0.010(3) -0.006(3)
C2 0.062(4) 0.073(4) 0.044(3) -0.004(3) -0.007(3) -0.003(3)
C3 0.065(4) 0.080(5) 0.048(4) 0.001(3) -0.019(3) 0.002(3)
C4 0.055(4) 0.089(5) 0.076(5) 0.004(4) -0.024(3) 0.012(3)
C5 0.044(4) 0.078(4) 0.056(4) -0.004(3) -0.005(3) 0.006(3)
C6 0.037(3) 0.049(3) 0.043(3) -0.002(2) -0.005(2) -0.003(2)
C7 0.032(3) 0.056(4) 0.045(3) -0.007(3) 0.002(2) 0.003(2)
C8 0.047(3) 0.066(4) 0.049(3) -0.001(3) 0.006(3) 0.000(3)
C9 0.094(5) 0.073(5) 0.088(5) 0.013(4) -0.002(4) -0.030(4)
C10 0.080(5) 0.082(5) 0.069(4) 0.017(4) 0.001(3) -0.016(4)
C11 0.044(3) 0.060(4) 0.037(3) -0.007(3) 0.003(2) 0.011(3)
C12 0.102(5) 0.096(5) 0.043(4) 0.001(3) -0.003(3) -0.031(4)
C13 0.097(5) 0.137(7) 0.047(4) -0.030(5) -0.012(4) -0.027(5)
C14 0.061(4) 0.091(5) 0.067(5) -0.034(4) 0.003(3) -0.010(4)
C15 0.086(5) 0.073(5) 0.076(5) -0.011(4) -0.003(4) -0.023(4)
C16 0.068(4) 0.068(4) 0.049(3) -0.007(3) -0.003(3) -0.011(3)
C17 0.046(3) 0.053(4) 0.055(4) 0.001(3) 0.003(3) -0.001(3)
C18 0.062(4) 0.073(4) 0.045(4) -0.007(3) 0.007(3) -0.014(3)
C19 0.066(4) 0.077(5) 0.079(5) -0.022(4) 0.001(3) -0.014(3)
C20 0.061(4) 0.060(5) 0.104(6) 0.000(4) -0.009(4) -0.007(3)
C21 0.086(5) 0.084(6) 0.098(6) 0.032(4) -0.001(4) -0.025(4)
C22 0.082(5) 0.076(5) 0.077(5) 0.014(4) -0.011(4) -0.017(4)
C23 0.092(5) 0.068(5) 0.180(8) 0.007(5) -0.027(5) -0.024(4)
C24 0.044(3) 0.042(3) 0.045(3) -0.001(2) 0.007(2) -0.002(2)
C25 0.057(4) 0.076(4) 0.044(3) 0.007(3) -0.002(3) 0.015(3)
C26 0.069(4) 0.082(5) 0.047(4) 0.004(3) 0.014(3) 0.015(4)
C27 0.052(4) 0.094(5) 0.067(4) 0.003(4) 0.009(3) 0.014(3)
C28 0.044(3) 0.091(5) 0.057(4) 0.000(3) -0.004(3) 0.014(3)
C29 0.045(3) 0.050(3) 0.045(3) 0.001(3) -0.004(2) -0.008(3)
C30 0.039(3) 0.050(3) 0.039(3) 0.001(2) -0.007(2) 0.002(2)
C31 0.047(3) 0.053(4) 0.048(3) -0.008(3) 0.000(2) -0.005(3)
C32 0.070(4) 0.085(5) 0.065(4) -0.023(4) -0.006(3) -0.013(3)
C33 0.081(4) 0.073(5) 0.085(5) -0.013(4) -0.005(4) -0.029(4)
C34 0.043(3) 0.049(3) 0.037(3) -0.004(3) -0.010(2) 0.007(2)
C35 0.047(3) 0.058(4) 0.042(3) -0.006(3) -0.003(2) 0.000(3)
C36 0.056(3) 0.056(4) 0.055(4) -0.006(3) -0.010(3) -0.011(3)
C37 0.057(4) 0.054(4) 0.058(4) 0.008(3) -0.006(3) -0.013(3)
C38 0.077(4) 0.077(5) 0.042(3) -0.006(3) 0.003(3) -0.019(3)
C39 0.078(4) 0.054(4) 0.045(3) -0.008(3) 0.001(3) -0.021(3)
C40 0.032(3) 0.058(4) 0.042(3) -0.005(3) -0.003(2) 0.000(2)
C41 0.057(4) 0.072(4) 0.050(3) -0.011(3) 0.010(3) -0.013(3)
C42 0.065(4) 0.071(4) 0.056(4) -0.016(3) 0.004(3) -0.011(3)
C43 0.051(3) 0.066(4) 0.060(4) -0.008(3) 0.006(3) -0.011(3)
C44 0.067(4) 0.073(5) 0.045(3) 0.001(3) 0.013(3) -0.010(3)
C45 0.064(4) 0.064(4) 0.037(3) -0.006(3) 0.007(3) -0.010(3)
C46 0.081(5) 0.081(5) 0.098(5) -0.016(4) 0.014(4) -0.034(4)

loop_
_atom_type_symbol
_atom_type_description
_atom_type_scat_dispersion_real
_atom_type_scat_dispersion_imag
_atom_type_scat_source
C C 0.0033 0.0016 'International Tables Vol C Tables 4.2.6.8 and 6.1.1.4'
H H 0.0000 0.0000 'International Tables Vol C Tables 4.2.6.8 and 6.1.1.4'
N N 0.0061 0.0033 'International Tables Vol C Tables 4.2.6.8 and 6.1.1.4'
O O 0.0106 0.0060 'International Tables Vol C Tables 4.2.6.8 and 6.1.1.4'
S S 0.1246 0.1234 'International Tables Vol C Tables 4.2.6.8 and 6.1.1.4'
Br Br -0.2901 2.4595 'International Tables Vol C Tables 4.2.6.8 and 6.1.1.4'

loop_
_geom_angle_atom_site_label_1
_geom_angle_atom_site_label_2
_geom_angle_atom_site_label_3
_geom_angle
O1 S1 O2 119.0(2)
O1 S1 N1 109.4(2)
O2 S1 N1 104.7(2)
O1 S1 C17 106.7(2)
O2 S1 C17 110.1(3)
N1 S1 C17 106.4(2)
O4 S2 O3 119.2(2)
O4 S2 N2 109.2(2)
O3 S2 N2 104.5(2)
O4 S2 C40 107.3(2)
O3 S2 C40 108.9(2)
N2 S2 C40 107.2(2)
C1 N1 S1 126.9(4)
C1 N1 H1 117(4)
S1 N1 H1 111(4)
C24 N2 S2 126.6(3)
C24 N2 H2A 114(3)
S2 N2 H2A 110(3)
C2 C1 C6 119.8(5)
C2 C1 N1 122.3(5)
C6 C1 N1 117.9(4)
C3 C2 C1 120.9(5)
C3 C2 H2 119.6
C1 C2 H2 119.6
C4 C3 C2 120.3(5)
C4 C3 H3 119.9
C2 C3 H3 119.9
C3 C4 C5 119.0(6)
C3 C4 H4 120.5
C5 C4 H4 120.5
C6 C5 C4 122.8(5)
C6 C5 H5 118.6
C4 C5 H5 118.6
C5 C6 C1 117.2(5)
C5 C6 C7 121.0(4)
C1 C6 C7 121.8(4)
C8 C7 C11 122.3(5)
C8 C7 C6 119.7(5)
C11 C7 C6 118.0(4)
C7 C8 C10 149.5(6)
C7 C8 C9 148.1(5)
C10 C8 C9 62.3(4)
C8 C9 C10 58.3(4)
C8 C9 H9A 117.9
C10 C9 H9A 117.9
C8 C9 H9B 117.9
C10 C9 H9B 117.9
H9A C9 H9B 115.1
C8 C10 C9 59.3(4)
C8 C10 H10A 117.8
C9 C10 H10A 117.8
C8 C10 H10B 117.8
C9 C10 H10B 117.8
H10A C10 H10B 115.0
C16 C11 C12 116.0(5)
C16 C11 C7 121.6(5)
C12 C11 C7 122.5(5)
C13 C12 C11 122.4(6)
C13 C12 H12 118.8
C11 C12 H12 118.8
C14 C13 C12 119.5(6)
C14 C13 H13 120.3
C12 C13 H13 120.3
C15 C14 C13 120.1(6)
C15 C14 Br2 120.0(6)
C13 C14 Br2 119.9(5)
C14 C15 C16 120.1(6)
C14 C15 H15 119.9
C16 C15 H15 119.9
C11 C16 C15 121.9(6)
C11 C16 H16 119.1
C15 C16 H16 119.1
C18 C17 C22 120.4(5)
C18 C17 S1 121.4(4)
C22 C17 S1 118.2(5)
C17 C18 C19 120.0(6)
C17 C18 H18 120.0
C19 C18 H18 120.0
C20 C19 C18 121.3(6)
C20 C19 H19 119.3
C18 C19 H19 119.3
C19 C20 C21 117.1(6)
C19 C20 C23 122.0(7)
C21 C20 C23 120.8(7)
C20 C21 C22 122.2(6)
C20 C21 H21 118.9
C22 C21 H21 118.9
C17 C22 C21 118.9(6)
C17 C22 H22 120.6
C21 C22 H22 120.6
C20 C23 H23A 109.5
C20 C23 H23B 109.5
H23A C23 H23B 109.5
C20 C23 H23C 109.5
H23A C23 H23C 109.5
H23B C23 H23C 109.5
C25 C24 C29 120.8(5)
C25 C24 N2 121.4(5)
C29 C24 N2 117.8(4)
C26 C25 C24 119.3(5)
C26 C25 H25 120.3
C24 C25 H25 120.3
C27 C26 C25 121.0(5)
C27 C26 H26 119.5
C25 C26 H26 119.5
C28 C27 C26 119.7(6)
C28 C27 H27 120.2
C26 C27 H27 120.2
C27 C28 C29 122.1(5)
C27 C28 H28 118.9
C29 C28 H28 118.9
C28 C29 C24 117.0(5)
C28 C29 C30 120.8(5)
C24 C29 C30 122.2(4)
C31 C30 C34 123.5(4)
C31 C30 C29 119.0(4)
C34 C30 C29 117.5(4)
C30 C31 C32 150.3(5)
C30 C31 C33 146.7(5)
C32 C31 C33 62.9(4)
C31 C32 C33 58.6(3)
C31 C32 H32A 117.9
C33 C32 H32A 117.9
C31 C32 H32B 117.9
C33 C32 H32B 117.9
H32A C32 H32B 115.1
C31 C33 C32 58.5(3)
C31 C33 H33A 117.9
C32 C33 H33A 117.9
C31 C33 H33B 117.9
C32 C33 H33B 117.9
H33A C33 H33B 115.1
C35 C34 C39 116.5(5)
C35 C34 C30 121.7(4)
C39 C34 C30 121.8(4)
C36 C35 C34 121.7(5)
C36 C35 H35 119.1
C34 C35 H35 119.1
C37 C36 C35 119.9(5)
C37 C36 H36 120.1
C35 C36 H36 120.1
C36 C37 C38 120.6(5)
C36 C37 Br1 118.6(4)
C38 C37 Br1 120.8(4)
C39 C38 C37 119.0(5)
C39 C38 H38 120.5
C37 C38 H38 120.5
C38 C39 C34 122.2(5)
C38 C39 H39 118.9
C34 C39 H39 118.9
C45 C40 C41 120.7(5)
C45 C40 S2 120.5(4)
C41 C40 S2 118.8(4)
C42 C41 C40 118.5(5)
C42 C41 H41 120.7
C40 C41 H41 120.7
C41 C42 C43 122.3(5)
C41 C42 H42 118.8
C43 C42 H42 118.8
C44 C43 C42 117.2(5)
C44 C43 C46 121.0(5)
C42 C43 C46 121.8(5)
C45 C44 C43 121.5(5)
C45 C44 H44 119.3
C43 C44 H44 119.3
C40 C45 C44 119.7(5)
C40 C45 H45 120.1
C44 C45 H45 120.1
C43 C46 H46A 109.5
C43 C46 H46B 109.5
H46A C46 H46B 109.5
C43 C46 H46C 109.5
H46A C46 H46C 109.5
H46B C46 H46C 109.5

loop_
_geom_bond_atom_site_label_1
_geom_bond_atom_site_label_2
_geom_bond_distance
Br1 C37 1.892(5)
Br2 C14 1.888(6)
S1 O1 1.422(3)
S1 O2 1.429(4)
S1 N1 1.618(5)
S1 C17 1.759(5)
S2 O4 1.422(3)
S2 O3 1.426(3)
S2 N2 1.625(4)
S2 C40 1.758(5)
N1 C1 1.423(6)
N1 H1 0.79(5)
N2 C24 1.423(6)
N2 H2A 0.86(4)
C1 C2 1.391(7)
C1 C6 1.393(6)
C2 C3 1.360(7)
C2 H2 0.9300
C3 C4 1.360(8)
C3 H3 0.9300
C4 C5 1.376(7)
C4 H4 0.9300
C5 C6 1.376(7)
C5 H5 0.9300
C6 C7 1.489(6)
C7 C8 1.322(7)
C7 C11 1.474(7)
C8 C10 1.448(8)
C8 C9 1.463(8)
C9 C10 1.506(8)
C9 H9A 0.9700
C9 H9B 0.9700
C10 H10A 0.9700
C10 H10B 0.9700
C11 C16 1.366(7)
C11 C12 1.388(7)
C12 C13 1.369(8)
C12 H12 0.9300
C13 C14 1.356(9)
C13 H13 0.9300
C14 C15 1.347(8)
C15 C16 1.383(7)
C15 H15 0.9300
C16 H16 0.9300
C17 C18 1.352(7)
C17 C22 1.374(7)
C18 C19 1.384(7)
C18 H18 0.9300
C19 C20 1.375(8)
C19 H19 0.9300
C20 C21 1.376(9)
C20 C23 1.491(8)
C21 C22 1.378(9)
C21 H21 0.9300
C22 H22 0.9300
C23 H23A 0.9600
C23 H23B 0.9600
C23 H23C 0.9600
C24 C25 1.388(6)
C24 C29 1.396(7)
C25 C26 1.367(7)
C25 H25 0.9300
C26 C27 1.360(8)
C26 H26 0.9300
C27 C28 1.360(7)
C27 H27 0.9300
C28 C29 1.387(7)
C28 H28 0.9300
C29 C30 1.486(6)
C30 C31 1.317(6)
C30 C34 1.484(7)
C31 C32 1.445(7)
C31 C33 1.447(7)
C32 C33 1.509(8)
C32 H32A 0.9700
C32 H32B 0.9700
C33 H33A 0.9700
C33 H33B 0.9700
C34 C35 1.378(6)
C34 C39 1.392(6)
C35 C36 1.377(7)
C35 H35 0.9300
C36 C37 1.353(7)
C36 H36 0.9300
C37 C38 1.373(7)
C38 C39 1.369(7)
C38 H38 0.9300
C39 H39 0.9300
C40 C45 1.363(6)
C40 C41 1.384(7)
C41 C42 1.371(7)
C41 H41 0.9300
C42 C43 1.389(7)
C42 H42 0.9300
C43 C44 1.380(7)
C43 C46 1.494(7)
C44 C45 1.380(7)
C44 H44 0.9300
C45 H45 0.9300
C46 H46A 0.9600
C46 H46B 0.9600
C46 H46C 0.9600

loop_
_geom_hbond_atom_site_label_D
_geom_hbond_atom_site_label_H
_geom_hbond_atom_site_label_A
_geom_hbond_distance_DH
_geom_hbond_distance_HA
_geom_hbond_distance_DA
_geom_hbond_angle_DHA
_geom_hbond_site_symmetry_A
N2 H2A O3 0.86(4) 2.17(4) 2.998(6) 161(4) 2_666
N1 H1 O2 0.79(5) 2.25(5) 3.006(6) 161(5) 2_757
C25 H25 O4 0.93 2.38 3.026(6) 126.9 .
C2 H2 O1 0.93 2.39 3.040(7) 127.1 .
N2 H2A O3 0.86(4) 2.17(4) 2.998(6) 161(4) 2_666
N1 H1 O2 0.79(5) 2.25(5) 3.006(6) 161(5) 2_757
C25 H25 O4 0.93 2.38 3.026(6) 126.9 .
C2 H2 O1 0.93 2.39 3.040(7) 127.1 .
C2 H2 O1 0.93 2.39 3.040(7) 127.1 .
C25 H25 O4 0.93 2.38 3.026(6) 126.9 .
N1 H1 O2 0.79(5) 2.25(5) 3.006(6) 161(5) 2_757
N2 H2A O3 0.86(4) 2.17(4) 2.998(6) 161(4) 2_666
C2 H2 O1 0.93 2.39 3.040(7) 127.1 .
C25 H25 O4 0.93 2.38 3.026(6) 126.9 .
N1 H1 O2 0.79(5) 2.25(5) 3.006(6) 161(5) 2_757
N2 H2A O3 0.86(4) 2.17(4) 2.998(6) 161(4) 2_666

loop_
_geom_torsion_atom_site_label_1
_geom_torsion_atom_site_label_2
_geom_torsion_atom_site_label_3
_geom_torsion_atom_site_label_4
_geom_torsion
O1 S1 N1 C1 52.8(5)
O2 S1 N1 C1 -178.7(4)
C17 S1 N1 C1 -62.1(5)
O4 S2 N2 C24 -53.6(5)
O3 S2 N2 C24 177.9(4)
C40 S2 N2 C24 62.4(5)
S1 N1 C1 C2 -19.0(8)
S1 N1 C1 C6 163.9(4)
C6 C1 C2 C3 -1.4(8)
N1 C1 C2 C3 -178.4(5)
C1 C2 C3 C4 1.5(9)
C2 C3 C4 C5 -0.4(9)
C3 C4 C5 C6 -0.9(9)
C4 C5 C6 C1 1.0(8)
C4 C5 C6 C7 179.7(5)
C2 C1 C6 C5 0.1(7)
N1 C1 C6 C5 177.3(5)
C2 C1 C6 C7 -178.6(5)
N1 C1 C6 C7 -1.4(7)
C5 C6 C7 C8 86.9(6)
C1 C6 C7 C8 -94.4(6)
C5 C6 C7 C11 -92.3(6)
C1 C6 C7 C11 86.4(6)
C11 C7 C8 C10 -2.4(13)
C6 C7 C8 C10 178.4(9)
C11 C7 C8 C9 -175.5(8)
C6 C7 C8 C9 5.3(12)
C7 C8 C9 C10 176.0(10)
C7 C8 C10 C9 -175.9(11)
C8 C7 C11 C16 178.7(5)
C6 C7 C11 C16 -2.0(7)
C8 C7 C11 C12 -0.2(8)
C6 C7 C11 C12 179.1(5)
C16 C11 C12 C13 1.1(9)
C7 C11 C12 C13 -179.9(6)
C11 C12 C13 C14 -0.3(10)
C12 C13 C14 C15 0.3(10)
C12 C13 C14 Br2 179.1(5)
C13 C14 C15 C16 -1.2(10)
Br2 C14 C15 C16 -180.0(4)
C12 C11 C16 C15 -2.0(8)
C7 C11 C16 C15 179.0(5)
C14 C15 C16 C11 2.1(9)
O1 S1 C17 C18 -4.5(5)
O2 S1 C17 C18 -135.0(4)
N1 S1 C17 C18 112.2(5)
O1 S1 C17 C22 176.3(4)
O2 S1 C17 C22 45.9(5)
N1 S1 C17 C22 -67.0(5)
C22 C17 C18 C19 0.3(8)
S1 C17 C18 C19 -178.8(4)
C17 C18 C19 C20 0.8(9)
C18 C19 C20 C21 -1.6(9)
C18 C19 C20 C23 178.9(6)
C19 C20 C21 C22 1.3(10)
C23 C20 C21 C22 -179.2(6)
C18 C17 C22 C21 -0.6(9)
S1 C17 C22 C21 178.6(5)
C20 C21 C22 C17 -0.3(10)
S2 N2 C24 C25 18.1(7)
S2 N2 C24 C29 -163.9(4)
C29 C24 C25 C26 1.2(8)
N2 C24 C25 C26 179.1(5)
C24 C25 C26 C27 -2.6(9)
C25 C26 C27 C28 1.5(10)
C26 C27 C28 C29 1.0(10)
C27 C28 C29 C24 -2.2(8)
C27 C28 C29 C30 176.4(5)
C25 C24 C29 C28 1.1(7)
N2 C24 C29 C28 -176.8(5)
C25 C24 C29 C30 -177.5(5)
N2 C24 C29 C30 4.5(7)
C28 C29 C30 C31 -82.6(7)
C24 C29 C30 C31 96.0(6)
C28 C29 C30 C34 95.7(6)
C24 C29 C30 C34 -85.7(6)
C34 C30 C31 C32 2.0(13)
C29 C30 C31 C32 -179.8(9)
C34 C30 C31 C33 177.0(8)
C29 C30 C31 C33 -4.9(12)
C30 C31 C32 C33 176.9(11)
C30 C31 C33 C32 -177.2(10)
C31 C30 C34 C35 177.5(5)
C29 C30 C34 C35 -0.7(7)
C31 C30 C34 C39 -2.8(8)
C29 C30 C34 C39 179.1(5)
C39 C34 C35 C36 2.0(7)
C30 C34 C35 C36 -178.3(5)
C34 C35 C36 C37 -0.5(8)
C35 C36 C37 C38 -1.1(8)
C35 C36 C37 Br1 178.3(4)
C36 C37 C38 C39 1.2(9)
Br1 C37 C38 C39 -178.2(4)
C37 C38 C39 C34 0.4(9)
C35 C34 C39 C38 -1.9(8)
C30 C34 C39 C38 178.3(5)
O4 S2 C40 C45 8.7(5)
O3 S2 C40 C45 139.0(4)
N2 S2 C40 C45 -108.5(4)
O4 S2 C40 C41 -173.4(4)
O3 S2 C40 C41 -43.1(5)
N2 S2 C40 C41 69.4(5)
C45 C40 C41 C42 -0.4(8)
S2 C40 C41 C42 -178.3(4)
C40 C41 C42 C43 0.1(9)
C41 C42 C43 C44 0.1(9)
C41 C42 C43 C46 177.8(6)
C42 C43 C44 C45 -0.1(8)
C46 C43 C44 C45 -177.8(5)
C41 C40 C45 C44 0.4(8)
S2 C40 C45 C44 178.3(4)
C43 C44 C45 C40 -0.2(8)
